data_7017118
loop_
_publ_author_name
'S\'anchez, Gregorio'
'Garc\'ia, Joaqu\'in'
'Mart\'inez, Marina'
'Kapdi, Anant R.'
'P\'erez, Jos\'e'
'Garc\'ia, Luis'
'Luis Serrano, J.'

_publ_section_title
;
 Bis(imidate)palladium(ii) complexes with labile ligands. Mimics of
 classical precursors?
;
_journal_issue 47
_journal_name_full 'Dalton transactions (Cambridge, England : 2003)'
_journal_page_first 12676
_journal_page_last 12689
_journal_paper_doi 10.1039/c1dt10426h
_journal_volume 40
_journal_year 2011
_chemical_formula_moiety 'C20 H20 N2 O4 Pd S2'
_chemical_formula_sum 'C20 H20 N2 O4 Pd S2'
_chemical_formula_weight 522.90
_chemical_name_systematic
;
?
;
_space_group_IT_number 61
_symmetry_cell_setting orthorhombic
_symmetry_space_group_name_Hall '-P 2ac 2ab'
_symmetry_space_group_name_H-M 'P b c a'
_atom_sites_solution_hydrogens geom
_atom_sites_solution_primary direct
_atom_sites_solution_secondary difmap
_audit_creation_method SHELXL-97
_cell_angle_alpha 90.00
_cell_angle_beta 90.00
_cell_angle_gamma 90.00
_cell_formula_units_Z 4
_cell_length_a 11.4738(8)
_cell_length_b 8.2218(6)
_cell_length_c 21.4360(15)
_cell_measurement_temperature 100(2)
_cell_volume 2022.2(2)
_computing_structure_refinement 'SHELXL-97 (Sheldrick, 1997)'
_diffrn_ambient_temperature 100(2)
_diffrn_measured_fraction_theta_full 0.000
_diffrn_measured_fraction_theta_max 0.971
_diffrn_radiation_monochromator graphite
_diffrn_radiation_source 'fine-focus sealed tube'
_diffrn_radiation_type MoK\a
_diffrn_radiation_wavelength 0.71073
_diffrn_reflns_av_R_equivalents 0.0353
_diffrn_reflns_av_sigmaI/netI 0.0214
_diffrn_reflns_limit_h_max 15
_diffrn_reflns_limit_h_min -14
_diffrn_reflns_limit_k_max 10
_diffrn_reflns_limit_k_min -10
_diffrn_reflns_limit_l_max 28
_diffrn_reflns_limit_l_min -27
_diffrn_reflns_number 21400
_diffrn_reflns_theta_full 0.50
_diffrn_reflns_theta_max 28.18
_diffrn_reflns_theta_min 1.90
_exptl_absorpt_coefficient_mu 1.154
_exptl_absorpt_correction_T_max 0.9340
_exptl_absorpt_correction_T_min 0.8739
_exptl_absorpt_correction_type multi-scan
_exptl_absorpt_process_details SADABS
_exptl_crystal_colour colourless
_exptl_crystal_density_diffrn 1.718
_exptl_crystal_density_method 'not measured'
_exptl_crystal_description block
_exptl_crystal_F_000 1056
_exptl_crystal_size_max 0.12
_exptl_crystal_size_mid 0.08
_exptl_crystal_size_min 0.06
_refine_diff_density_max 0.684
_refine_diff_density_min -0.562
_refine_diff_density_rms 0.098
_refine_ls_extinction_method none
_refine_ls_goodness_of_fit_ref 1.043
_refine_ls_hydrogen_treatment constr
_refine_ls_matrix_type full
_refine_ls_number_parameters 133
_refine_ls_number_reflns 2410
_refine_ls_number_restraints 0
_refine_ls_restrained_S_all 1.043
_refine_ls_R_factor_all 0.0466
_refine_ls_R_factor_gt 0.0421
_refine_ls_shift/su_max 0.000
_refine_ls_shift/su_mean 0.000
_refine_ls_structure_factor_coef Fsqd
_refine_ls_weighting_details 'calc w=1/[\s^2^(Fo^2^)+(0.0360P)^2^+8.7557P] where P=(Fo^2^+2Fc^2^)/3'
_refine_ls_weighting_scheme calc
_refine_ls_wR_factor_gt 0.0885
_refine_ls_wR_factor_ref 0.0910
_reflns_number_gt 2262
_reflns_number_total 2410
_reflns_threshold_expression >2sigma(I)
_cod_data_source_file c1dt10426h.txt
_cod_data_source_block compound_2
_cod_original_sg_symbol_H-M Pbca
_cod_database_code 7017118

loop_
_symmetry_equiv_pos_as_xyz
'x, y, z'
'-x+1/2, -y, z+1/2'
'x+1/2, -y+1/2, -z'
'-x, y+1/2, -z+1/2'
'-x, -y, -z'
'x-1/2, y, -z-1/2'
'-x-1/2, y-1/2, z'
'x, -y-1/2, z-1/2'

loop_
_atom_site_label
_atom_site_type_symbol
_atom_site_fract_x
_atom_site_fract_y
_atom_site_fract_z
_atom_site_U_iso_or_equiv
_atom_site_adp_type
_atom_site_occupancy
_atom_site_symmetry_multiplicity
_atom_site_calc_flag
_atom_site_refinement_flags
Pd1 Pd 0.5000 0.0000 0.5000 0.01031(11) Uani 1 2 d S
N1 N 0.4531(2) 0.1125(3) 0.41978(11) 0.0111(5) Uani 1 1 d .
C1 C 0.3517(3) 0.0824(4) 0.38658(14) 0.0117(6) Uani 1 1 d .
O1 O 0.2734(2) -0.0083(3) 0.40289(11) 0.0181(5) Uani 1 1 d .
C2 C 0.3573(3) 0.1788(4) 0.32740(13) 0.0110(6) Uani 1 1 d .
C3 C 0.2814(3) 0.1860(4) 0.27708(14) 0.0147(6) Uani 1 1 d .
H3 H 0.2114 0.1291 0.2771 0.018 Uiso 1 1 calc R
C4 C 0.3145(3) 0.2822(4) 0.22646(15) 0.0157(6) Uani 1 1 d .
H4 H 0.2667 0.2880 0.1915 0.019 Uiso 1 1 calc R
C5 C 0.4185(3) 0.3695(4) 0.22786(15) 0.0164(6) Uani 1 1 d .
H5 H 0.4385 0.4337 0.1938 0.020 Uiso 1 1 calc R
C6 C 0.4934(3) 0.3634(4) 0.27888(15) 0.0147(6) Uani 1 1 d .
H6 H 0.5625 0.4226 0.2798 0.018 Uiso 1 1 calc R
C7 C 0.4605(3) 0.2655(4) 0.32810(14) 0.0108(6) Uani 1 1 d .
C8 C 0.5211(3) 0.2262(4) 0.38845(14) 0.0122(6) Uani 1 1 d .
O2 O 0.6126(2) 0.2828(3) 0.40712(11) 0.0195(5) Uani 1 1 d .
S1 S 0.40993(7) 0.18930(9) 0.56340(3) 0.01233(16) Uani 1 1 d .
C9 C 0.5311(3) 0.3151(4) 0.58694(18) 0.0220(7) Uani 1 1 d .
H9A H 0.5831 0.2529 0.6127 0.033 Uiso 1 1 calc R
H9B H 0.5027 0.4069 0.6101 0.033 Uiso 1 1 calc R
H9C H 0.5720 0.3525 0.5506 0.033 Uiso 1 1 calc R
C10 C 0.3307(3) 0.3344(4) 0.51726(16) 0.0179(7) Uani 1 1 d .
H10A H 0.2616 0.2843 0.5009 0.027 Uiso 1 1 calc R
H10B H 0.3788 0.3710 0.4834 0.027 Uiso 1 1 calc R
H10C H 0.3094 0.4256 0.5428 0.027 Uiso 1 1 calc R

loop_
_atom_site_aniso_label
_atom_site_aniso_U_11
_atom_site_aniso_U_22
_atom_site_aniso_U_33
_atom_site_aniso_U_23
_atom_site_aniso_U_13
_atom_site_aniso_U_12
Pd1 0.01281(17) 0.01039(17) 0.00773(17) 0.00166(12) -0.00083(12) 0.00014(12)
N1 0.0127(12) 0.0131(12) 0.0076(11) 0.0024(10) -0.0003(9) -0.0004(10)
C1 0.0134(14) 0.0103(13) 0.0114(13) -0.0004(11) 0.0005(11) 0.0021(12)
O1 0.0163(12) 0.0208(12) 0.0172(11) 0.0053(10) 0.0006(9) -0.0043(9)
C2 0.0143(13) 0.0092(13) 0.0094(13) 0.0001(11) 0.0028(11) 0.0009(11)
C3 0.0143(14) 0.0148(14) 0.0150(14) -0.0001(12) -0.0020(12) -0.0007(12)
C4 0.0197(16) 0.0158(15) 0.0116(14) -0.0002(12) -0.0023(12) 0.0057(12)
C5 0.0236(16) 0.0146(15) 0.0109(14) 0.0032(11) 0.0022(13) 0.0022(13)
C6 0.0168(15) 0.0129(14) 0.0144(15) 0.0005(12) 0.0004(12) -0.0010(12)
C7 0.0131(13) 0.0091(13) 0.0103(14) -0.0007(11) 0.0002(11) 0.0025(11)
C8 0.0137(14) 0.0102(13) 0.0128(14) -0.0002(11) 0.0003(11) 0.0011(11)
O2 0.0176(11) 0.0232(12) 0.0177(11) 0.0031(10) -0.0066(9) -0.0051(10)
S1 0.0158(3) 0.0122(3) 0.0089(3) 0.0016(3) 0.0002(3) 0.0015(3)
C9 0.0230(17) 0.0157(15) 0.0274(18) -0.0062(14) -0.0064(14) 0.0003(14)
C10 0.0194(15) 0.0163(15) 0.0179(15) 0.0019(13) 0.0007(13) 0.0087(13)

loop_
_atom_type_symbol
_atom_type_description
_atom_type_scat_dispersion_real
_atom_type_scat_dispersion_imag
_atom_type_scat_source
C C 0.0033 0.0016 'International Tables Vol C Tables 4.2.6.8 and 6.1.1.4'
H H 0.0000 0.0000 'International Tables Vol C Tables 4.2.6.8 and 6.1.1.4'
N N 0.0061 0.0033 'International Tables Vol C Tables 4.2.6.8 and 6.1.1.4'
O O 0.0106 0.0060 'International Tables Vol C Tables 4.2.6.8 and 6.1.1.4'
Pd Pd -0.9988 1.0072 'International Tables Vol C Tables 4.2.6.8 and 6.1.1.4'
S S 0.1246 0.1234 'International Tables Vol C Tables 4.2.6.8 and 6.1.1.4'

loop_
_geom_angle_atom_site_label_1
_geom_angle_atom_site_label_2
_geom_angle_atom_site_label_3
_geom_angle
_geom_angle_site_symmetry_1
_geom_angle_site_symmetry_3
N1 Pd1 N1 180 5_656 .
N1 Pd1 S1 94.20(7) 5_656 5_656
N1 Pd1 S1 85.80(7) . 5_656
N1 Pd1 S1 85.80(7) 5_656 .
N1 Pd1 S1 94.20(7) . .
S1 Pd1 S1 180 5_656 .
C1 N1 C8 110.0(2) . .
C1 N1 Pd1 125.3(2) . .
C8 N1 Pd1 124.6(2) . .
O1 C1 N1 125.5(3) . .
O1 C1 C2 126.7(3) . .
N1 C1 C2 107.8(2) . .
C7 C2 C3 121.6(3) . .
C7 C2 C1 107.5(3) . .
C3 C2 C1 130.9(3) . .
C2 C3 C4 117.3(3) . .
C3 C4 C5 120.5(3) . .
C6 C5 C4 121.8(3) . .
C7 C6 C5 116.9(3) . .
C6 C7 C2 121.8(3) . .
C6 C7 C8 131.0(3) . .
C2 C7 C8 107.1(3) . .
O2 C8 N1 125.6(3) . .
O2 C8 C7 126.9(3) . .
N1 C8 C7 107.5(3) . .
C10 S1 C9 99.38(17) . .
C10 S1 Pd1 110.48(11) . .
C9 S1 Pd1 101.89(12) . .

loop_
_geom_bond_atom_site_label_1
_geom_bond_atom_site_label_2
_geom_bond_distance
_geom_bond_site_symmetry_2
Pd1 N1 2.025(2) 5_656
Pd1 N1 2.025(2) .
Pd1 S1 2.3102(7) 5_656
Pd1 S1 2.3102(7) .
N1 C1 1.386(4) .
N1 C8 1.390(4) .
C1 O1 1.219(4) .
C1 C2 1.497(4) .
C2 C7 1.383(4) .
C2 C3 1.387(4) .
C3 C4 1.395(5) .
C4 C5 1.394(5) .
C5 C6 1.392(4) .
C6 C7 1.380(4) .
C7 C8 1.504(4) .
C8 O2 1.216(4) .
S1 C10 1.797(3) .
S1 C9 1.805(4) .
